data_2241649
loop_
_publ_author_name
'Tewes, Bastian'
'Frehland, Bastian'
'Fr\"ohlich, Roland'
'W\"unsch, Bernhard'

_publ_section_title
;
 Crystal structure of
 (1<i>S</i>*,2<i>R</i>*)-7-benzyloxy-2-methyl-3-tosyl-2,3,4,5-tetrahydro-1<i>H</i>-3-benzazepin-1-ol:
 elucidation of the relative configuration of potent allosteric GluN2B
 selective NMDA receptor antagonists
;
_journal_coeditor_code SU5286
_journal_issue 5
_journal_name_full 'Acta Crystallographica Section E'
_journal_page_first 683
_journal_page_last 686
_journal_paper_doi 10.1107/S2056989016005855
_journal_volume 72
_journal_year 2016
_chemical_formula_iupac 'C25 H27 N O4 S'
_chemical_formula_moiety 'C25 H27 N O4 S'
_chemical_formula_sum 'C25 H27 N O4 S'
_chemical_formula_weight 437.54
_chemical_name_systematic
(1<i>S</i>*,2<i>R</i>*)-7-Benzyloxy-2-methyl-3-tosyl-2,3,4,5-tetrahydro-1<i>H</i>-3-benzazepin-1-ol
_space_group_IT_number 61
_symmetry_cell_setting orthorhombic
_symmetry_space_group_name_Hall '-P 2ac 2ab'
_symmetry_space_group_name_H-M 'P b c a'
_atom_sites_solution_hydrogens geom
_atom_sites_solution_primary direct
_atom_sites_solution_secondary difmap
_audit_creation_method SHELXL-97
_cell_angle_alpha 90.00
_cell_angle_beta 90.00
_cell_angle_gamma 90.00
_cell_formula_units_Z 8
_cell_length_a 7.5071(2)
_cell_length_b 23.6113(8)
_cell_length_c 24.5180(8)
_cell_measurement_reflns_used 5365
_cell_measurement_temperature 223(2)
_cell_measurement_theta_max 68.25
_cell_measurement_theta_min 0.88
_cell_volume 4345.9(2)
_computing_cell_refinement
;
COLLECT (Nonius, 1998)
;
_computing_data_collection
;
COLLECT (Nonius, 1998)
;
_computing_data_reduction
;
DENZO--SMN (Otwinowski & Minor, 1997)
;
_computing_molecular_graphics
;
XP in SHELXTL (Sheldrick, 2008) and Mercury (Macrae <i>et al.</i>,
2008)
;
_computing_publication_material
;
SHELXL97 (Sheldrick, 2008) and PLATON (Spek, 2009)
;
_computing_structure_refinement
;
SHELXL97 (Sheldrick, 2008)
;
_computing_structure_solution
;
SHELXS97 (Sheldrick, 2008)
;
_diffrn_ambient_temperature 223(2)
_diffrn_measured_fraction_theta_full 0.985
_diffrn_measured_fraction_theta_max 0.985
_diffrn_measurement_device_type 'Nonius KappaCCD APEXII'
_diffrn_measurement_method '\w and \f scans'
_diffrn_radiation_monochromator graphite
_diffrn_radiation_source 'fine-focus sealed tube'
_diffrn_radiation_type CuK\a
_diffrn_radiation_wavelength 1.54178
_diffrn_reflns_av_R_equivalents 0.064
_diffrn_reflns_av_sigmaI/netI 0.0195
_diffrn_reflns_limit_h_max 9
_diffrn_reflns_limit_h_min 0
_diffrn_reflns_limit_k_max 27
_diffrn_reflns_limit_k_min 0
_diffrn_reflns_limit_l_max 29
_diffrn_reflns_limit_l_min 0
_diffrn_reflns_number 40664
_diffrn_reflns_theta_full 67.71
_diffrn_reflns_theta_max 67.71
_diffrn_reflns_theta_min 4.16
_exptl_absorpt_coefficient_mu 1.588
_exptl_absorpt_correction_T_max 0.8835
_exptl_absorpt_correction_T_min 0.6923
_exptl_absorpt_correction_type multi-scan
_exptl_absorpt_process_details
;
(DENZO; Otwinowski <i>et al.</i>,  2003)
;
_exptl_crystal_colour colourless
_exptl_crystal_density_diffrn 1.337
_exptl_crystal_density_method 'not measured'
_exptl_crystal_description plate
_exptl_crystal_F_000 1856
_exptl_crystal_size_max 0.25
_exptl_crystal_size_mid 0.15
_exptl_crystal_size_min 0.08
_refine_diff_density_max 0.636
_refine_diff_density_min -0.268
_refine_ls_extinction_method none
_refine_ls_goodness_of_fit_ref 1.101
_refine_ls_hydrogen_treatment constr
_refine_ls_matrix_type full
_refine_ls_number_parameters 283
_refine_ls_number_reflns 3874
_refine_ls_number_restraints 0
_refine_ls_restrained_S_all 1.101
_refine_ls_R_factor_all 0.0625
_refine_ls_R_factor_gt 0.0576
_refine_ls_shift/su_max 0.001
_refine_ls_shift/su_mean 0.000
_refine_ls_structure_factor_coef Fsqd
_refine_ls_weighting_details 'calc w=1/[\s^2^(Fo^2^)+(0.0619P)^2^+5.5349P] where P=(Fo^2^+2Fc^2^)/3'
_refine_ls_weighting_scheme calc
_refine_ls_wR_factor_gt 0.1467
_refine_ls_wR_factor_ref 0.1506
_reflns_number_gt 3543
_reflns_number_total 3874
_reflns_threshold_expression >2sigma(I)
_cod_data_source_file su5286sup1.cif
_cod_data_source_block I
_cod_database_code 2241649

loop_
_symmetry_equiv_pos_as_xyz
'x, y, z'
'-x+1/2, -y, z+1/2'
'-x, y+1/2, -z+1/2'
'x+1/2, -y+1/2, -z'
'-x, -y, -z'
'x-1/2, y, -z-1/2'
'x, -y-1/2, z-1/2'
'-x-1/2, y-1/2, z'

loop_
_atom_site_type_symbol
_atom_site_label
_atom_site_fract_x
_atom_site_fract_y
_atom_site_fract_z
_atom_site_U_iso_or_equiv
_atom_site_adp_type
_atom_site_calc_flag
_atom_site_refinement_flags
_atom_site_occupancy
_atom_site_symmetry_multiplicity
C C1 -0.2632(4) 0.25588(13) 0.33843(12) 0.0433(7) Uani d . 1 1
H H1 -0.3327 0.2614 0.3045 0.052 Uiso calc R 1 1
C C2 -0.0688(4) 0.26290(13) 0.32342(11) 0.0444(7) Uani d . 1 1
H H2 -0.0462 0.2383 0.2914 0.053 Uiso calc R 1 1
N N3 0.0518(3) 0.24359(10) 0.36757(9) 0.0382(5) Uani d . 1 1
C C4 0.0510(4) 0.27343(13) 0.42068(11) 0.0448(7) Uani d . 1 1
H H4A 0.0656 0.3141 0.4142 0.054 Uiso calc R 1 1
H H4B 0.1530 0.2605 0.4423 0.054 Uiso calc R 1 1
C C5 -0.1175(4) 0.26389(14) 0.45294(11) 0.0480(7) Uani d . 1 1
H H5A -0.0934 0.2721 0.4914 0.058 Uiso calc R 1 1
H H5B -0.1504 0.2238 0.4502 0.058 Uiso calc R 1 1
C C6 -0.2745(4) 0.29959(12) 0.43450(11) 0.0408(6) Uani d . 1 1
C C7 -0.3588(4) 0.33478(12) 0.47111(11) 0.0403(6) Uani d . 1 1
H H7 -0.3162 0.3369 0.5071 0.048 Uiso calc R 1 1
C C8 -0.5061(4) 0.36736(11) 0.45600(10) 0.0360(6) Uani d . 1 1
C C9 -0.5624(4) 0.36714(11) 0.40220(11) 0.0384(6) Uani d . 1 1
H H9 -0.6574 0.3902 0.3909 0.046 Uiso calc R 1 1
C C10 -0.4758(4) 0.33218(12) 0.36548(11) 0.0415(7) Uani d . 1 1
H H10 -0.5136 0.3322 0.3289 0.050 Uiso calc R 1 1
C C11 -0.3365(4) 0.29737(12) 0.38014(11) 0.0411(6) Uani d . 1 1
O O12 -0.2846(3) 0.19835(9) 0.35386(10) 0.0508(6) Uani d . 1 1
H H12 -0.3873 0.1933 0.3655 0.076 Uiso calc R 1 1
C C13 -0.0263(5) 0.32466(13) 0.30574(13) 0.0515(8) Uani d . 1 1
H H13A -0.0412 0.3498 0.3367 0.077 Uiso calc R 1 1
H H13B -0.1067 0.3359 0.2767 0.077 Uiso calc R 1 1
H H13C 0.0956 0.3268 0.2928 0.077 Uiso calc R 1 1
O O14 -0.5837(3) 0.39821(8) 0.49686(7) 0.0425(5) Uani d . 1 1
C C15 -0.7379(4) 0.43106(13) 0.48158(12) 0.0459(7) Uani d . 1 1
H H15A -0.8273 0.4065 0.4646 0.055 Uiso calc R 1 1
H H15B -0.7039 0.4603 0.4551 0.055 Uiso calc R 1 1
C C16 -0.8140(4) 0.45824(12) 0.53175(11) 0.0393(6) Uani d . 1 1
C C17 -0.9211(4) 0.42782(14) 0.56697(13) 0.0520(8) Uani d . 1 1
H H17 -0.9428 0.3892 0.5605 0.062 Uiso calc R 1 1
C C18 -0.9964(5) 0.45419(17) 0.61180(14) 0.0611(9) Uani d . 1 1
H H18 -1.0692 0.4334 0.6357 0.073 Uiso calc R 1 1
C C19 -0.9651(5) 0.51087(16) 0.62151(13) 0.0582(9) Uani d . 1 1
H H19 -1.0168 0.5287 0.6519 0.070 Uiso calc R 1 1
C C20 -0.8587(4) 0.54114(13) 0.58683(12) 0.0499(8) Uani d . 1 1
H H20 -0.8368 0.5797 0.5936 0.060 Uiso calc R 1 1
C C21 -0.7835(4) 0.51513(12) 0.54197(12) 0.0424(7) Uani d . 1 1
H H21 -0.7110 0.5362 0.5182 0.051 Uiso calc R 1 1
S S22 0.22307(9) 0.20715(3) 0.34775(3) 0.0364(2) Uani d . 1 1
O O23 0.3341(2) 0.19811(9) 0.39487(8) 0.0422(5) Uani d . 1 1
O O24 0.3039(3) 0.23240(9) 0.30048(8) 0.0447(5) Uani d . 1 1
C C26 0.1770(4) 0.12036(12) 0.27553(12) 0.0431(7) Uani d . 1 1
H H26 0.2349 0.1434 0.2498 0.052 Uiso calc R 1 1
C C27 0.1279(4) 0.06527(13) 0.26233(12) 0.0483(7) Uani d . 1 1
H H27 0.1544 0.0511 0.2274 0.058 Uiso calc R 1 1
C C28 0.0412(4) 0.03100(13) 0.29945(12) 0.0476(7) Uani d . 1 1
C C31 -0.0091(6) -0.02894(14) 0.28515(16) 0.0657(10) Uani d . 1 1
H H31A -0.0590 -0.0299 0.2487 0.099 Uiso calc R 1 1
H H31B -0.0968 -0.0427 0.3110 0.099 Uiso calc R 1 1
H H31C 0.0960 -0.0528 0.2866 0.099 Uiso calc R 1 1
C C29 0.0012(4) 0.05326(14) 0.35077(12) 0.0512(8) Uani d . 1 1
H H29 -0.0591 0.0306 0.3763 0.061 Uiso calc R 1 1
C C30 0.0483(4) 0.10756(14) 0.36461(12) 0.0467(7) Uani d . 1 1
H H30 0.0193 0.1222 0.3992 0.056 Uiso calc R 1 1
C C25 0.1392(3) 0.14065(12) 0.32714(11) 0.0373(6) Uani d . 1 1

loop_
_atom_site_aniso_label
_atom_site_aniso_U_11
_atom_site_aniso_U_22
_atom_site_aniso_U_33
_atom_site_aniso_U_12
_atom_site_aniso_U_13
_atom_site_aniso_U_23
C1 0.0446(16) 0.0458(16) 0.0396(14) 0.0026(13) -0.0051(13) -0.0044(12)
C2 0.0442(16) 0.0598(18) 0.0294(13) 0.0093(14) -0.0050(12) -0.0057(12)
N3 0.0338(11) 0.0522(14) 0.0287(11) 0.0052(10) -0.0015(9) -0.0057(10)
C4 0.0424(16) 0.0570(18) 0.0349(14) 0.0026(14) -0.0042(12) -0.0040(13)
C5 0.0465(17) 0.065(2) 0.0320(14) 0.0151(15) 0.0018(13) 0.0027(13)
C6 0.0420(15) 0.0484(16) 0.0322(14) 0.0081(13) -0.0002(12) -0.0002(12)
C7 0.0445(16) 0.0467(15) 0.0295(13) 0.0076(13) -0.0026(12) 0.0003(11)
C8 0.0392(14) 0.0344(13) 0.0345(13) 0.0005(12) 0.0011(11) -0.0008(10)
C9 0.0397(15) 0.0369(14) 0.0387(14) 0.0057(12) -0.0057(12) 0.0002(11)
C10 0.0465(16) 0.0453(16) 0.0328(13) 0.0080(13) -0.0084(12) -0.0028(11)
C11 0.0399(15) 0.0465(16) 0.0368(14) 0.0039(13) -0.0019(12) -0.0005(12)
O12 0.0405(12) 0.0410(11) 0.0709(15) -0.0013(9) -0.0018(11) -0.0050(10)
C13 0.0531(18) 0.0531(18) 0.0483(17) 0.0045(15) 0.0078(15) 0.0148(14)
O14 0.0424(11) 0.0503(11) 0.0346(10) 0.0144(9) -0.0010(8) -0.0037(8)
C15 0.0469(16) 0.0475(16) 0.0432(15) 0.0129(14) -0.0060(13) -0.0047(13)
C16 0.0356(14) 0.0421(15) 0.0401(14) 0.0084(12) -0.0039(12) -0.0004(12)
C17 0.0545(19) 0.0481(17) 0.0533(18) -0.0031(15) -0.0016(15) 0.0022(14)
C18 0.0516(19) 0.082(3) 0.0494(19) -0.0063(18) 0.0107(15) 0.0127(17)
C19 0.0538(19) 0.078(2) 0.0425(17) 0.0188(18) 0.0036(15) -0.0082(16)
C20 0.0566(19) 0.0456(17) 0.0473(17) 0.0131(15) -0.0035(15) -0.0065(13)
C21 0.0411(16) 0.0430(15) 0.0432(15) 0.0047(13) 0.0000(12) 0.0006(12)
S22 0.0295(3) 0.0466(4) 0.0330(3) 0.0008(3) 0.0022(3) -0.0022(3)
O23 0.0300(9) 0.0565(12) 0.0401(10) 0.0032(9) -0.0036(8) -0.0038(9)
O24 0.0428(11) 0.0533(12) 0.0379(10) -0.0057(9) 0.0086(9) -0.0006(9)
C26 0.0448(16) 0.0470(16) 0.0374(14) -0.0002(13) 0.0059(12) 0.0012(12)
C27 0.0576(19) 0.0493(17) 0.0380(16) 0.0012(15) 0.0049(14) -0.0051(13)
C28 0.0494(17) 0.0473(16) 0.0461(16) -0.0006(14) -0.0014(14) -0.0003(13)
C31 0.084(3) 0.0484(19) 0.065(2) -0.0099(18) 0.003(2) -0.0034(16)
C29 0.0523(19) 0.0571(19) 0.0443(17) -0.0119(16) 0.0052(14) 0.0047(14)
C30 0.0468(17) 0.0580(18) 0.0354(14) -0.0075(14) 0.0084(13) -0.0043(13)
C25 0.0313(13) 0.0460(15) 0.0347(13) 0.0014(12) 0.0012(11) -0.0004(12)

loop_
_atom_type_symbol
_atom_type_description
_atom_type_scat_dispersion_real
_atom_type_scat_dispersion_imag
_atom_type_scat_source
C C 0.0181 0.0091 'International Tables Vol C Tables 4.2.6.8 and 6.1.1.4'
H H 0.0000 0.0000 'International Tables Vol C Tables 4.2.6.8 and 6.1.1.4'
N N 0.0311 0.0180 'International Tables Vol C Tables 4.2.6.8 and 6.1.1.4'
O O 0.0492 0.0322 'International Tables Vol C Tables 4.2.6.8 and 6.1.1.4'
S S 0.3331 0.5567 'International Tables Vol C Tables 4.2.6.8 and 6.1.1.4'

loop_
_geom_angle_atom_site_label_1
_geom_angle_atom_site_label_2
_geom_angle_atom_site_label_3
_geom_angle
O12 C1 C2 106.2(2)
O12 C1 C11 113.4(2)
C2 C1 C11 116.3(3)
N3 C2 C1 112.2(2)
N3 C2 C13 111.5(2)
C1 C2 C13 111.6(3)
C4 N3 C2 119.5(2)
C4 N3 S22 121.29(18)
C2 N3 S22 115.37(17)
N3 C4 C5 113.2(2)
C4 C5 C6 114.3(2)
C7 C6 C11 119.1(3)
C7 C6 C5 119.9(2)
C11 C6 C5 121.1(2)
C6 C7 C8 121.5(2)
O14 C8 C9 124.7(2)
O14 C8 C7 115.8(2)
C9 C8 C7 119.5(2)
C10 C9 C8 118.6(3)
C11 C10 C9 122.9(3)
C10 C11 C6 118.3(3)
C10 C11 C1 119.0(3)
C6 C11 C1 122.6(3)
C8 O14 C15 116.0(2)
O14 C15 C16 108.8(2)
C17 C16 C21 119.2(3)
C17 C16 C15 120.8(3)
C21 C16 C15 120.0(3)
C16 C17 C18 120.0(3)
C19 C18 C17 120.2(3)
C20 C19 C18 120.0(3)
C19 C20 C21 120.1(3)
C20 C21 C16 120.5(3)
O24 S22 O23 117.62(12)
O24 S22 N3 110.87(12)
O23 S22 N3 107.28(11)
O24 S22 C25 106.78(12)
O23 S22 C25 107.70(12)
N3 S22 C25 105.96(13)
C25 C26 C27 118.9(3)
C28 C27 C26 121.3(3)
C27 C28 C29 118.3(3)
C27 C28 C31 121.0(3)
C29 C28 C31 120.6(3)
C30 C29 C28 121.3(3)
C29 C30 C25 119.3(3)
C26 C25 C30 120.8(3)
C26 C25 S22 119.8(2)
C30 C25 S22 119.2(2)

loop_
_geom_bond_atom_site_label_1
_geom_bond_atom_site_label_2
_geom_bond_distance
C1 O12 1.419(4)
C1 C2 1.514(4)
C1 C11 1.519(4)
C2 N3 1.483(3)
C2 C13 1.554(4)
N3 C4 1.480(3)
N3 S22 1.622(2)
C4 C5 1.509(4)
C5 C6 1.518(4)
C6 C7 1.377(4)
C6 C11 1.413(4)
C7 C8 1.397(4)
C8 O14 1.369(3)
C8 C9 1.385(4)
C9 C10 1.384(4)
C10 C11 1.377(4)
O14 C15 1.443(3)
C15 C16 1.500(4)
C16 C17 1.381(4)
C16 C21 1.386(4)
C17 C18 1.384(5)
C18 C19 1.379(5)
C19 C20 1.368(5)
C20 C21 1.380(4)
S22 O24 1.438(2)
S22 O23 1.441(2)
S22 C25 1.765(3)
C26 C25 1.382(4)
C26 C27 1.390(4)
C27 C28 1.381(4)
C28 C29 1.396(4)
C28 C31 1.506(4)
C29 C30 1.373(4)
C30 C25 1.386(4)

loop_
_geom_hbond_atom_site_label_D
_geom_hbond_atom_site_label_H
_geom_hbond_atom_site_label_A
_geom_hbond_site_symmetry_A
_geom_hbond_distance_DH
_geom_hbond_distance_HA
_geom_hbond_distance_DA
_geom_hbond_angle_DHA
O12 H12 O23 1_455 0.83 2.22 3.034(3) 169
C2 H2 O24 6_556 0.99 2.52 3.265(3) 132
C18 H18 Cg3 4_356 0.94 2.89 3.738(4) 150
C20 H20 Cg1 5_466 0.94 2.83 3.631(3) 144
C29 H29 Cg2 4_556 0.94 2.76 3.545(3) 142

loop_
_geom_torsion_atom_site_label_1
_geom_torsion_atom_site_label_2
_geom_torsion_atom_site_label_3
_geom_torsion_atom_site_label_4
_geom_torsion
O12 C1 C2 N3 -53.8(3)
C11 C1 C2 N3 73.3(3)
O12 C1 C2 C13 -179.8(2)
C11 C1 C2 C13 -52.6(3)
C1 C2 N3 C4 -64.1(3)
C13 C2 N3 C4 61.9(3)
C1 C2 N3 S22 137.5(2)
C13 C2 N3 S22 -96.4(3)
C2 N3 C4 C5 69.7(3)
S22 N3 C4 C5 -133.3(2)
N3 C4 C5 C6 -79.2(3)
C4 C5 C6 C7 -123.1(3)
C4 C5 C6 C11 56.9(4)
C11 C6 C7 C8 1.3(4)
C5 C6 C7 C8 -178.6(3)
C6 C7 C8 O14 176.6(3)
C6 C7 C8 C9 -4.1(4)
O14 C8 C9 C10 -177.5(3)
C7 C8 C9 C10 3.2(4)
C8 C9 C10 C11 0.3(5)
C9 C10 C11 C6 -3.1(5)
C9 C10 C11 C1 173.4(3)
C7 C6 C11 C10 2.2(4)
C5 C6 C11 C10 -177.9(3)
C7 C6 C11 C1 -174.1(3)
C5 C6 C11 C1 5.8(5)
O12 C1 C11 C10 -116.8(3)
C2 C1 C11 C10 119.7(3)
O12 C1 C11 C6 59.5(4)
C2 C1 C11 C6 -64.0(4)
C9 C8 O14 C15 1.8(4)
C7 C8 O14 C15 -178.9(2)
C8 O14 C15 C16 175.5(2)
O14 C15 C16 C17 -80.1(3)
O14 C15 C16 C21 102.7(3)
C21 C16 C17 C18 0.0(5)
C15 C16 C17 C18 -177.2(3)
C16 C17 C18 C19 0.0(5)
C17 C18 C19 C20 -0.2(5)
C18 C19 C20 C21 0.3(5)
C19 C20 C21 C16 -0.3(5)
C17 C16 C21 C20 0.1(4)
C15 C16 C21 C20 177.4(3)
C4 N3 S22 O24 -114.3(2)
C2 N3 S22 O24 43.7(2)
C4 N3 S22 O23 15.4(3)
C2 N3 S22 O23 173.3(2)
C4 N3 S22 C25 130.2(2)
C2 N3 S22 C25 -71.8(2)
C25 C26 C27 C28 0.7(5)
C26 C27 C28 C29 0.8(5)
C26 C27 C28 C31 -179.1(3)
C27 C28 C29 C30 -0.8(5)
C31 C28 C29 C30 179.1(3)
C28 C29 C30 C25 -0.8(5)
C27 C26 C25 C30 -2.3(4)
C27 C26 C25 S22 172.5(2)
C29 C30 C25 C26 2.4(5)
C29 C30 C25 S22 -172.4(2)
O24 S22 C25 C26 7.2(3)
O23 S22 C25 C26 -120.0(2)
N3 S22 C25 C26 125.5(2)
O24 S22 C25 C30 -177.9(2)
O23 S22 C25 C30 54.9(3)
N3 S22 C25 C30 -59.7(3)

_cod_database_fobs_code 2241649
